data_7719389
loop_
_publ_author_name
'Kelly, Conor T.'
'Cuza, Emmelyne'
'Pasquetti, Eoin'
'Quinn, Niall'
'Griffin, Michael'
'Nockemann, Peter'
'M&#xfc;ller-Bunz, Helge'
'Bruno-Colmenarez, Julia'
'Felton, Solveig'
'Lada, Zoi G.'
'Morgan, Grace G.'

_publ_section_title
;
 Symmetric and asymmetric ligands for Fe<sup>III</sup> spin crossover -
 the influence of the <i>C</i><sub>2</sub> axis.
;
_journal_issue 38
_journal_name_full 'Dalton transactions (Cambridge, England : 2003)'
_journal_page_first 14522
_journal_page_last 14532
_journal_paper_doi 10.1039/d5dt01833a
_journal_volume 54
_journal_year 2025
_chemical_formula_moiety 'C21 H24 Fe N6 O6, F6 P, 2(C2 H3 N)'
_chemical_formula_sum 'C25 H30 F6 Fe N8 O6 P'
_chemical_formula_weight 739.39
_space_group_crystal_system monoclinic
_space_group_IT_number 15
_space_group_name_Hall '-I 2ya'
_space_group_name_H-M_alt 'I 1 2/a 1'
_atom_sites_solution_hydrogens mixed
_atom_sites_solution_primary dual
_audit_creation_date 2025-04-03
_audit_creation_method
;
Olex2 1.5
(compiled 2025.03.06 svn.red2d20d0 for OlexSys, GUI svn.r7188)
;
_audit_update_record
;
2025-06-04 deposited with the CCDC.	2025-09-05 downloaded from the CCDC.
;
_cell_angle_alpha 90
_cell_angle_beta 96.259(2)
_cell_angle_gamma 90
_cell_formula_units_Z 4
_cell_length_a 20.2347(4)
_cell_length_b 8.18430(10)
_cell_length_c 18.3997(3)
_cell_measurement_reflns_used 9309
_cell_measurement_temperature 100(2)
_cell_measurement_theta_max 29.0790
_cell_measurement_theta_min 3.3050
_cell_volume 3028.95(9)
_computing_cell_refinement 'CrysAlisPro 1.171.38.41 (Rigaku OD, 2015)'
_computing_data_collection 'CrysAlisPro 1.171.38.41 (Rigaku OD, 2015)'
_computing_data_reduction 'CrysAlisPro 1.171.38.41 (Rigaku OD, 2015)'
_computing_molecular_graphics 'Olex2 1.5 (Dolomanov et al., 2009)'
_computing_publication_material 'Olex2 1.5 (Dolomanov et al., 2009)'
_computing_structure_refinement 'SHELXL 2019/3 (Sheldrick, 2015)'
_computing_structure_solution 'SHELXT 2018/2 (Sheldrick, 2018)'
_diffrn_ambient_temperature 100(2)
_diffrn_detector_area_resol_mean 10.3196
_diffrn_measured_fraction_theta_full 0.999
_diffrn_measured_fraction_theta_max 0.902
_diffrn_measurement_device_type 'SuperNova, Dual, Cu at zero, Atlas'
_diffrn_measurement_method '\w scans'
_diffrn_radiation_type MoK\a
_diffrn_radiation_wavelength 0.71073
_diffrn_reflns_av_R_equivalents 0.0244
_diffrn_reflns_av_unetI/netI 0.0211
_diffrn_reflns_Laue_measured_fraction_full 0.999
_diffrn_reflns_Laue_measured_fraction_max 0.902
_diffrn_reflns_limit_h_max 26
_diffrn_reflns_limit_h_min -27
_diffrn_reflns_limit_k_max 11
_diffrn_reflns_limit_k_min -11
_diffrn_reflns_limit_l_max 23
_diffrn_reflns_limit_l_min -22
_diffrn_reflns_number 18572
_diffrn_reflns_point_group_measured_fraction_full 0.999
_diffrn_reflns_point_group_measured_fraction_max 0.902
_diffrn_reflns_theta_full 25.242
_diffrn_reflns_theta_max 29.719
_diffrn_reflns_theta_min 2.842
_exptl_absorpt_coefficient_mu 0.643
_exptl_absorpt_correction_T_max 0.955
_exptl_absorpt_correction_T_min 0.898
_exptl_absorpt_correction_type gaussian
_exptl_absorpt_process_details
;
CrysAlisPro 1.171.38.41 (Rigaku Oxford Diffraction, 2015) 
Numerical absorption correction based on gaussian integration over 
a multifaceted crystal model 
Empirical absorption correction using spherical harmonics, 
implemented in SCALE3 ABSPACK scaling algorithm. 
;
_exptl_crystal_colour 'clear intense red'
_exptl_crystal_density_diffrn 1.621
_exptl_crystal_density_method 'not measured'
_exptl_crystal_description rod
_exptl_crystal_F_000 1516
_exptl_crystal_size_max 0.213
_exptl_crystal_size_mid 0.107
_exptl_crystal_size_min 0.091
_refine_diff_density_max 0.400
_refine_diff_density_min -0.393
_refine_diff_density_rms 0.055
_refine_ls_extinction_method none
_refine_ls_goodness_of_fit_ref 1.059
_refine_ls_hydrogen_treatment mixed
_refine_ls_matrix_type full
_refine_ls_number_parameters 234
_refine_ls_number_reflns 3887
_refine_ls_number_restraints 6
_refine_ls_restrained_S_all 1.061
_refine_ls_R_factor_all 0.0369
_refine_ls_R_factor_gt 0.0306
_refine_ls_shift/su_max 0.000
_refine_ls_shift/su_mean 0.000
_refine_ls_structure_factor_coef Fsqd
_refine_ls_weighting_details 'w=1/[\s^2^(Fo^2^)+(0.0273P)^2^+4.2852P] where P=(Fo^2^+2Fc^2^)/3'
_refine_ls_weighting_scheme calc
_refine_ls_wR_factor_gt 0.0705
_refine_ls_wR_factor_ref 0.0746
_reflns_Friedel_coverage 0.000
_reflns_number_gt 3446
_reflns_number_total 3887
_reflns_threshold_expression 'I > 2\s(I)'
_cod_data_source_file d5dt01833a2.cif
_cod_data_source_block 1-13_mor957
_cod_depositor_comments 'Adding full bibliography for 7719387--7719420.cif.'
_cod_database_code 7719389
_shelx_shelxl_version_number 2019/3
_shelx_space_group_comment
;
The symmetry employed for this shelxl refinement is uniquely defined
by the following loop, which should always be used as a source of
symmetry information in preference to the above space-group names.
They are only intended as comments.
;
_olex2_refinement_description
;
1. Fixed Uiso
 At 1.2 times of:
  All C(H) groups, All C(H,H) groups
 At 1.5 times of:
  All C(H,H,H) groups
2. Restrained distances
 C12-C11 = C11-C10
 1.54 with sigma of 0.02
 C12-H12A = C12-H12B
 0.99 with sigma of 0.001
 H12B-H12A
 1.601 with sigma of 0.001
 N3-C10
 1.5 with sigma of 0.02
3. Others
 Fixed Sof: C10(0.5) H10A(0.5) H10B(0.5) C11(0.5) H11A(0.5) H11B(0.5) C12(0.5)
 H12A(0.5) H12B(0.5)
4.a Secondary CH2 refined with riding coordinates:
 C8(H8A,H8B), C9(H9A,H9B), C10(H10A,H10B), C11(H11A,H11B)
4.b Aromatic/amide H refined with riding coordinates:
 C7(H7), C5(H5), C3(H3A), C2(H2)
4.c Idealised Me refined as rotating group:
 C14(H14A,H14B,H14C)
;
_olex2_submission_special_instructions 'No special instructions were received'

loop_
_space_group_symop_operation_xyz
'x, y, z'
'-x+1/2, y, -z'
'x+1/2, y+1/2, z+1/2'
'-x+1, y+1/2, -z+1/2'
'-x, -y, -z'
'x-1/2, -y, z'
'-x+1/2, -y+1/2, -z+1/2'
'x, -y+1/2, z+1/2'

loop_
_atom_site_label
_atom_site_type_symbol
_atom_site_fract_x
_atom_site_fract_y
_atom_site_fract_z
_atom_site_U_iso_or_equiv
_atom_site_adp_type
_atom_site_occupancy
_atom_site_site_symmetry_order
_atom_site_calc_flag
_atom_site_refinement_flags_posn
_atom_site_refinement_flags_adp
_atom_site_refinement_flags_occupancy
_atom_site_disorder_assembly
_atom_site_disorder_group
Fe Fe 0.750000 0.67760(3) 0.500000 0.01235(8) Uani 1 2 d S T P A .
P P 0.750000 1.250000 0.250000 0.01917(12) Uani 1 2 d S . P . .
F2 F 0.81831(5) 1.31094(12) 0.22247(6) 0.0326(2) Uani 1 1 d . . . . .
F3 F 0.76875(5) 1.06476(12) 0.23303(6) 0.0339(2) Uani 1 1 d . . . . .
F1 F 0.78678(5) 1.23067(13) 0.33089(5) 0.0340(2) Uani 1 1 d . . . . .
O1 O 0.69430(5) 0.52140(13) 0.44815(6) 0.0211(2) Uani 1 1 d . . . . .
N2 N 0.69759(6) 0.67150(14) 0.58350(6) 0.0151(2) Uani 1 1 d . . . . .
O2 O 0.43821(5) 0.11492(14) 0.46886(7) 0.0279(3) Uani 1 1 d . . . . .
O3 O 0.45267(6) 0.20822(16) 0.57934(7) 0.0297(3) Uani 1 1 d . . . . .
N1 N 0.46997(6) 0.19620(16) 0.51721(8) 0.0219(3) Uani 1 1 d . . . . .
N3 N 0.80424(6) 0.84409(16) 0.56261(7) 0.0215(3) Uani 1 1 d D . . . .
C7 C 0.65021(7) 0.57268(17) 0.59326(8) 0.0170(3) Uani 1 1 d . . . . .
H7 H 0.634764 0.570021 0.640184 0.020 Uiso 1 1 calc R U . . .
C5 C 0.56281(7) 0.37804(18) 0.55367(8) 0.0184(3) Uani 1 1 d . . . . .
H5 H 0.548226 0.385029 0.600930 0.022 Uiso 1 1 calc R U . . .
C4 C 0.52881(7) 0.28180(18) 0.50061(9) 0.0191(3) Uani 1 1 d . . . . .
C6 C 0.61877(7) 0.46522(17) 0.53769(8) 0.0166(3) Uani 1 1 d . . . . .
C1 C 0.64133(7) 0.45074(17) 0.46726(8) 0.0179(3) Uani 1 1 d . . . . .
C3 C 0.54848(8) 0.26987(18) 0.43023(9) 0.0214(3) Uani 1 1 d . . . . .
H3A H 0.523761 0.204961 0.394067 0.026 Uiso 1 1 calc R U . . .
C8 C 0.72263(7) 0.77821(18) 0.64499(8) 0.0187(3) Uani 1 1 d . . . . .
H8A H 0.715493 0.726283 0.692097 0.022 Uiso 1 1 calc R U . . .
H8B H 0.699016 0.884333 0.641492 0.022 Uiso 1 1 calc R U . . .
C2 C 0.60374(8) 0.35280(18) 0.41411(8) 0.0207(3) Uani 1 1 d . . . . .
H2 H 0.617234 0.344682 0.366379 0.025 Uiso 1 1 calc R U . . .
C9 C 0.79569(8) 0.8033(2) 0.64030(8) 0.0244(3) Uani 1 1 d . . . . .
H9A H 0.812672 0.893554 0.672980 0.029 Uiso 1 1 calc R U . . .
H9B H 0.820674 0.702706 0.655415 0.029 Uiso 1 1 calc R U . . .
C10 C 0.8037(2) 1.0168(4) 0.5588(2) 0.0210(8) Uani 0.5 1 d D . P A -1
H10A H 0.849202 1.058807 0.573010 0.025 Uiso 0.5 1 calc R U P A -1
H10B H 0.774328 1.060794 0.593699 0.025 Uiso 0.5 1 calc R U P A -1
N4 N 0.45378(9) 0.0964(3) 0.76581(10) 0.0620(6) Uani 1 1 d . . . . .
C13 C 0.50155(10) 0.0696(3) 0.74088(10) 0.0409(5) Uani 1 1 d . . . . .
C14 C 0.56279(9) 0.0370(3) 0.70936(11) 0.0451(5) Uani 1 1 d . . . . .
H14A H 0.553642 0.031189 0.656018 0.068 Uiso 1 1 calc R U . . .
H14B H 0.581462 -0.067203 0.728088 0.068 Uiso 1 1 calc R U . . .
H14C H 0.594692 0.124968 0.722673 0.068 Uiso 1 1 calc R U . . .
C11 C 0.77953(17) 1.0755(4) 0.48207(18) 0.0257(7) Uani 0.5 1 d D . P A -1
H11A H 0.784112 1.195770 0.479847 0.031 Uiso 0.5 1 calc R U P A -1
H11B H 0.807663 1.027052 0.446905 0.031 Uiso 0.5 1 calc R U P A -1
H3 H 0.8446(10) 0.820(2) 0.5581(11) 0.033(5) Uiso 1 1 d . . . . .
C12 C 0.7092(2) 1.0300(7) 0.4607(3) 0.0249(13) Uiso 0.5 1 d D . P A -1
H12A H 0.6887(13) 1.090(4) 0.4172(8) 0.030 Uiso 0.5 1 d D U P B -1
H12B H 0.6829(12) 1.054(4) 0.5018(8) 0.030 Uiso 0.5 1 d D U P C -1

loop_
_atom_site_aniso_label
_atom_site_aniso_U_11
_atom_site_aniso_U_22
_atom_site_aniso_U_33
_atom_site_aniso_U_23
_atom_site_aniso_U_13
_atom_site_aniso_U_12
Fe 0.01261(13) 0.01213(13) 0.01229(14) 0.000 0.00132(9) 0.000
P 0.0250(3) 0.0158(2) 0.0171(3) 0.0025(2) 0.0039(2) 0.0019(2)
F2 0.0289(5) 0.0321(5) 0.0383(6) 0.0103(4) 0.0105(4) -0.0006(4)
F3 0.0465(6) 0.0182(5) 0.0378(6) -0.0011(4) 0.0087(5) 0.0059(4)
F1 0.0442(6) 0.0366(6) 0.0197(5) 0.0052(4) -0.0036(4) -0.0002(5)
O1 0.0262(5) 0.0217(5) 0.0157(5) -0.0029(4) 0.0038(4) -0.0089(4)
N2 0.0162(5) 0.0144(5) 0.0144(6) -0.0022(4) 0.0001(4) 0.0022(4)
O2 0.0204(5) 0.0245(6) 0.0375(7) -0.0018(5) -0.0028(5) -0.0056(5)
O3 0.0207(5) 0.0371(7) 0.0319(7) 0.0006(5) 0.0051(5) -0.0058(5)
N1 0.0156(6) 0.0186(6) 0.0307(7) 0.0022(5) -0.0010(5) 0.0000(5)
N3 0.0160(6) 0.0227(6) 0.0263(7) -0.0085(5) 0.0047(5) -0.0047(5)
C7 0.0180(6) 0.0178(7) 0.0153(7) 0.0006(5) 0.0018(5) 0.0023(5)
C5 0.0182(7) 0.0174(7) 0.0196(7) 0.0019(6) 0.0022(5) 0.0022(5)
C4 0.0147(6) 0.0158(6) 0.0264(8) 0.0032(6) 0.0002(5) 0.0003(5)
C6 0.0170(6) 0.0146(6) 0.0178(7) 0.0004(5) -0.0003(5) 0.0014(5)
C1 0.0204(7) 0.0141(6) 0.0187(7) 0.0010(5) 0.0000(5) -0.0002(5)
C3 0.0234(7) 0.0167(7) 0.0227(8) -0.0014(6) -0.0044(6) -0.0021(6)
C8 0.0229(7) 0.0187(7) 0.0145(7) -0.0049(5) 0.0015(5) -0.0018(6)
C2 0.0263(7) 0.0190(7) 0.0161(7) -0.0009(6) -0.0005(5) -0.0033(6)
C9 0.0220(7) 0.0314(8) 0.0192(8) -0.0101(6) -0.0009(6) -0.0019(6)
C10 0.032(2) 0.0116(15) 0.018(2) -0.0004(14) -0.0003(17) -0.0086(14)
N4 0.0415(10) 0.1096(19) 0.0363(10) -0.0080(11) 0.0107(8) -0.0098(11)
C13 0.0361(10) 0.0625(14) 0.0235(9) -0.0058(9) 0.0011(7) -0.0152(9)
C14 0.0304(10) 0.0699(15) 0.0348(11) -0.0091(10) 0.0018(8) -0.0094(10)
C11 0.0389(18) 0.0145(14) 0.0241(16) -0.0008(12) 0.0055(13) -0.0059(13)

loop_
_atom_type_symbol
_atom_type_description
_atom_type_scat_dispersion_real
_atom_type_scat_dispersion_imag
_atom_type_scat_source
C C 0.0033 0.0016 'International Tables Vol C Tables 4.2.6.8 and 6.1.1.4'
H H 0.0000 0.0000 'International Tables Vol C Tables 4.2.6.8 and 6.1.1.4'
F F 0.0171 0.0103 'International Tables Vol C Tables 4.2.6.8 and 6.1.1.4'
Fe Fe 0.3463 0.8444 'International Tables Vol C Tables 4.2.6.8 and 6.1.1.4'
N N 0.0061 0.0033 'International Tables Vol C Tables 4.2.6.8 and 6.1.1.4'
O O 0.0106 0.0060 'International Tables Vol C Tables 4.2.6.8 and 6.1.1.4'
P P 0.1023 0.0942 'International Tables Vol C Tables 4.2.6.8 and 6.1.1.4'

loop_
_geom_angle_atom_site_label_1
_geom_angle_atom_site_label_2
_geom_angle_atom_site_label_3
_geom_angle
_geom_angle_site_symmetry_1
_geom_angle_site_symmetry_3
_geom_angle_publ_flag
O1 Fe O1 94.99(7) . 2_656 ?
O1 Fe N2 91.98(5) . . ?
O1 Fe N2 86.04(5) . 2_656 ?
O1 Fe N2 86.04(5) 2_656 . ?
O1 Fe N2 91.98(5) 2_656 2_656 ?
O1 Fe N3 174.93(5) 2_656 2_656 ?
O1 Fe N3 84.94(5) 2_656 . ?
O1 Fe N3 174.93(5) . . ?
O1 Fe N3 84.94(5) . 2_656 ?
N2 Fe N2 177.08(7) 2_656 . ?
N2 Fe N3 82.96(5) 2_656 2_656 ?
N2 Fe N3 82.96(5) . . ?
N2 Fe N3 99.02(5) 2_656 . ?
N2 Fe N3 99.02(5) . 2_656 ?
N3 Fe N3 95.57(8) 2_656 . ?
F2 P F2 180.0 7_675 . ?
F3 P F2 89.88(5) 7_675 . ?
F3 P F2 89.88(5) . 7_675 ?
F3 P F2 90.12(5) 7_675 7_675 ?
F3 P F2 90.12(5) . . ?
F3 P F3 180.0 7_675 . ?
F1 P F2 90.28(5) 7_675 . ?
F1 P F2 89.72(5) 7_675 7_675 ?
F1 P F2 89.72(5) . . ?
F1 P F2 90.28(5) . 7_675 ?
F1 P F3 89.53(5) . . ?
F1 P F3 90.48(5) . 7_675 ?
F1 P F3 89.53(5) 7_675 7_675 ?
F1 P F3 90.47(5) 7_675 . ?
F1 P F1 180.0 7_675 . ?
C1 O1 Fe 128.88(9) . . ?
C7 N2 Fe 127.06(10) . . ?
C7 N2 C8 117.77(12) . . ?
C8 N2 Fe 114.60(9) . . ?
O2 N1 O3 122.16(13) . . ?
O2 N1 C4 119.10(13) . . ?
O3 N1 C4 118.74(13) . . ?
Fe N3 H3 104.7(14) . . ?
C9 N3 Fe 106.32(9) . . ?
C9 N3 H3 104.6(14) . . ?
C10 N3 Fe 130.0(2) . . ?
C10 N3 C9 105.6(2) . . ?
C10 N3 H3 103.2(14) . . ?
N2 C7 H7 117.8 . . ?
N2 C7 C6 124.34(13) . . ?
C6 C7 H7 117.8 . . ?
C4 C5 H5 120.1 . . ?
C4 C5 C6 119.76(14) . . ?
C6 C5 H5 120.1 . . ?
C5 C4 N1 119.16(13) . . ?
C5 C4 C3 121.67(14) . . ?
C3 C4 N1 119.12(13) . . ?
C5 C6 C7 117.85(13) . . ?
C5 C6 C1 119.77(13) . . ?
C1 C6 C7 122.34(13) . . ?
O1 C1 C6 124.36(13) . . ?
O1 C1 C2 117.43(13) . . ?
C2 C1 C6 118.20(13) . . ?
C4 C3 H3A 120.4 . . ?
C2 C3 C4 119.20(14) . . ?
C2 C3 H3A 120.4 . . ?
N2 C8 H8A 110.3 . . ?
N2 C8 H8B 110.3 . . ?
N2 C8 C9 107.13(11) . . ?
H8A C8 H8B 108.5 . . ?
C9 C8 H8A 110.3 . . ?
C9 C8 H8B 110.3 . . ?
C1 C2 H2 119.3 . . ?
C3 C2 C1 121.34(14) . . ?
C3 C2 H2 119.3 . . ?
N3 C9 C8 107.57(12) . . ?
N3 C9 H9A 110.2 . . ?
N3 C9 H9B 110.2 . . ?
C8 C9 H9A 110.2 . . ?
C8 C9 H9B 110.2 . . ?
H9A C9 H9B 108.5 . . ?
N3 C10 H10A 109.4 . . ?
N3 C10 H10B 109.4 . . ?
N3 C10 C11 111.2(3) . . ?
H10A C10 H10B 108.0 . . ?
C11 C10 H10A 109.4 . . ?
C11 C10 H10B 109.4 . . ?
N4 C13 C14 179.4(3) . . ?
C13 C14 H14A 109.5 . . ?
C13 C14 H14B 109.5 . . ?
C13 C14 H14C 109.5 . . ?
H14A C14 H14B 109.5 . . ?
H14A C14 H14C 109.5 . . ?
H14B C14 H14C 109.5 . . ?
C10 C11 H11A 109.3 . . ?
C10 C11 H11B 109.3 . . ?
H11A C11 H11B 107.9 . . ?
C12 C11 C10 111.7(4) . . ?
C12 C11 H11A 109.3 . . ?
C12 C11 H11B 109.3 . . ?
C11 C12 H12A 113(2) . . ?
C11 C12 H12B 109.3(19) . . ?
H12A C12 H12B 107.94(16) . . ?

loop_
_geom_bond_atom_site_label_1
_geom_bond_atom_site_label_2
_geom_bond_distance
_geom_bond_site_symmetry_2
_geom_bond_publ_flag
Fe O1 1.8921(10) . ?
Fe O1 1.8922(10) 2_656 ?
Fe N2 1.9603(12) . ?
Fe N2 1.9603(12) 2_656 ?
Fe N3 2.0279(13) 2_656 ?
Fe N3 2.0279(13) . ?
P F2 1.6027(9) . ?
P F2 1.6026(9) 7_675 ?
P F3 1.6018(9) . ?
P F3 1.6018(9) 7_675 ?
P F1 1.5977(10) 7_675 ?
P F1 1.5977(10) . ?
O1 C1 1.2995(17) . ?
N2 C7 1.2819(18) . ?
N2 C8 1.4745(18) . ?
O2 N1 1.2338(17) . ?
O3 N1 1.2356(18) . ?
N1 C4 1.4424(18) . ?
N3 C9 1.496(2) . ?
N3 C10 1.416(4) . ?
N3 H3 0.85(2) . ?
C7 H7 0.9500 . ?
C7 C6 1.443(2) . ?
C5 H5 0.9500 . ?
C5 C4 1.378(2) . ?
C5 C6 1.397(2) . ?
C4 C3 1.399(2) . ?
C6 C1 1.425(2) . ?
C1 C2 1.420(2) . ?
C3 H3A 0.9500 . ?
C3 C2 1.368(2) . ?
C8 H8A 0.9900 . ?
C8 H8B 0.9900 . ?
C8 C9 1.504(2) . ?
C2 H2 0.9500 . ?
C9 H9A 0.9900 . ?
C9 H9B 0.9900 . ?
C10 H10A 0.9900 . ?
C10 H10B 0.9900 . ?
C10 C11 1.520(5) . ?
N4 C13 1.135(3) . ?
C13 C14 1.449(3) . ?
C14 H14A 0.9800 . ?
C14 H14B 0.9800 . ?
C14 H14C 0.9800 . ?
C11 H11A 0.9900 . ?
C11 H11B 0.9900 . ?
C11 C12 1.481(6) . ?
C12 H12A 0.9899(10) . ?
C12 H12B 0.9899(10) . ?

loop_
_geom_torsion_atom_site_label_1
_geom_torsion_atom_site_label_2
_geom_torsion_atom_site_label_3
_geom_torsion_atom_site_label_4
_geom_torsion
_geom_torsion_site_symmetry_1
_geom_torsion_site_symmetry_2
_geom_torsion_site_symmetry_3
_geom_torsion_site_symmetry_4
_geom_torsion_publ_flag
Fe O1 C1 C6 -7.8(2) . . . . ?
Fe O1 C1 C2 172.26(10) . . . . ?
Fe N2 C7 C6 -11.6(2) . . . . ?
Fe N2 C8 C9 -24.62(14) . . . . ?
Fe N3 C9 C8 -47.47(14) . . . . ?
Fe N3 C10 C11 -25.1(4) . . . . ?
O1 Fe O1 C1 87.92(12) 2_656 . . . ?
O1 C1 C2 C3 177.92(14) . . . . ?
N2 Fe O1 C1 1.72(13) . . . . ?
N2 Fe O1 C1 179.56(13) 2_656 . . . ?
N2 C7 C6 C5 -172.81(13) . . . . ?
N2 C7 C6 C1 4.7(2) . . . . ?
N2 C8 C9 N3 46.78(16) . . . . ?
O2 N1 C4 C5 177.37(13) . . . . ?
O2 N1 C4 C3 -0.3(2) . . . . ?
O3 N1 C4 C5 -1.9(2) . . . . ?
O3 N1 C4 C3 -179.52(13) . . . . ?
N1 C4 C3 C2 179.10(13) . . . . ?
N3 Fe O1 C1 -97.17(13) 2_656 . . . ?
N3 C10 C11 C12 64.7(5) . . . . ?
C7 N2 C8 C9 147.32(13) . . . . ?
C7 C6 C1 O1 5.4(2) . . . . ?
C7 C6 C1 C2 -174.59(13) . . . . ?
C5 C4 C3 C2 1.5(2) . . . . ?
C5 C6 C1 O1 -177.06(13) . . . . ?
C5 C6 C1 C2 2.9(2) . . . . ?
C4 C5 C6 C7 176.00(13) . . . . ?
C4 C5 C6 C1 -1.6(2) . . . . ?
C4 C3 C2 C1 -0.1(2) . . . . ?
C6 C5 C4 N1 -178.20(13) . . . . ?
C6 C5 C4 C3 -0.6(2) . . . . ?
C6 C1 C2 C3 -2.1(2) . . . . ?
C8 N2 C7 C6 177.57(13) . . . . ?
C9 N3 C10 C11 -153.1(3) . . . . ?
C10 N3 C9 C8 93.5(2) . . . . ?
